data_8102494
loop_
_publ_author_name
'Yan-Jun Wang'
'Yun-Yun Wang'
'Jie Feng'
'Qiu-Yue Lin'

_publ_section_title
;
 Crystal structure of
 7-oxabicyclo[2.2.1]heptane-2,3-dicarboxylato-tris(imidazole)nickel(II)
 --- water (1:3.35), Ni(C8H8O5)(C3H4N2)3.&#x00B7;.3.35H2O
;
_journal_issue 4
_journal_name_full 'Zeitschrift f\"ur Kristallographie - New Crystal Structures'
_journal_page_first 549
_journal_volume 224
_journal_year 2009
_chemical_formula_moiety 'C17 H26.70 N6 Ni O8.35'
_chemical_formula_sum 'C17 H26.7 N6 Ni O8.35'
_chemical_formula_weight 507.45
_space_group_IT_number 2
_symmetry_cell_setting triclinic
_symmetry_space_group_name_Hall '-P 1'
_symmetry_space_group_name_H-M 'P -1'
_atom_sites_solution_hydrogens geom
_atom_sites_solution_primary direct
_atom_sites_solution_secondary difmap
_audit_creation_method SHELXL-97
_cell_angle_alpha 109.3550(10)
_cell_angle_beta 104.5540(10)
_cell_angle_gamma 95.8280(10)
_cell_formula_units_Z 2
_cell_length_a 8.26060(10)
_cell_length_b 12.5544(2)
_cell_length_c 12.6572(2)
_cell_measurement_reflns_used 8927
_cell_measurement_temperature 296(2)
_cell_measurement_theta_max 27.47
_cell_measurement_theta_min 1.76
_cell_volume 1173.90(3)
_computing_cell_refinement 'SAINT (Bruker, 2006)'
_computing_data_collection 'APEXII (Bruker, 2006)'
_computing_data_reduction SAINT
_computing_molecular_graphics 'SHELXTL (Bruker, 2002)'
_computing_publication_material SHELXL97
_computing_structure_refinement 'SHELXL97 (Sheldrick, 1997)'
_computing_structure_solution 'SHELXS97 (Sheldrick, 1997)'
_diffrn_ambient_temperature 296(2)
_diffrn_measured_fraction_theta_full 0.986
_diffrn_measured_fraction_theta_max 0.986
_diffrn_measurement_device_type 'Bruker APEX-II area-detector diffractometer'
_diffrn_measurement_method '\w scans'
_diffrn_radiation_monochromator graphite
_diffrn_radiation_source 'fine-focus sealed tube'
_diffrn_radiation_type MoK\a
_diffrn_radiation_wavelength 0.71073
_diffrn_reflns_av_R_equivalents 0.0224
_diffrn_reflns_av_sigmaI/netI 0.0228
_diffrn_reflns_limit_h_max 10
_diffrn_reflns_limit_h_min -10
_diffrn_reflns_limit_k_max 16
_diffrn_reflns_limit_k_min -16
_diffrn_reflns_limit_l_max 13
_diffrn_reflns_limit_l_min -16
_diffrn_reflns_number 17811
_diffrn_reflns_theta_full 27.47
_diffrn_reflns_theta_max 27.47
_diffrn_reflns_theta_min 1.76
_diffrn_standards_decay_% none
_diffrn_standards_interval_count none
_diffrn_standards_interval_time none
_diffrn_standards_number none
_exptl_absorpt_coefficient_mu 0.881
_exptl_absorpt_correction_T_max 0.922
_exptl_absorpt_correction_T_min 0.873
_exptl_absorpt_correction_type empirical
_exptl_absorpt_process_details 'SADABS (Sheldrick, 1996)'
_exptl_crystal_colour green
_exptl_crystal_density_diffrn 1.436
_exptl_crystal_density_method 'not measured'
_exptl_crystal_description block
_exptl_crystal_F_000 531
_exptl_crystal_size_max 0.353
_exptl_crystal_size_mid 0.129
_exptl_crystal_size_min 0.092
_refine_diff_density_max 1.840
_refine_diff_density_min -0.630
_refine_diff_density_rms 0.136
_refine_ls_extinction_method none
_refine_ls_goodness_of_fit_ref 1.062
_refine_ls_hydrogen_treatment constr
_refine_ls_matrix_type full
_refine_ls_number_parameters 307
_refine_ls_number_reflns 5311
_refine_ls_number_restraints 0
_refine_ls_restrained_S_all 1.062
_refine_ls_R_factor_gt 0.0628
_refine_ls_shift/su_max 0.000
_refine_ls_shift/su_mean 0.000
_refine_ls_structure_factor_coef Fsqd
_refine_ls_weighting_details 'calc w=1/[\s^2^(Fo^2^)+(0.1219P)^2^+2.6785P] where P=(Fo^2^+2Fc^2^)/3'
_refine_ls_weighting_scheme calc
_refine_ls_wR_factor_gt 0.2031
_refine_ls_wR_factor_ref 0.2078
_reflns_number_gt 4711
_reflns_number_total 5311
_reflns_threshold_expression >2sigma(I)
_cod_data_source_file 1267-2688.cff
_cod_data_source_block a
_cod_depositor_comments
;
The following automatic conversions were performed:
'_symmetry_cell_setting' value 'Triclinic' changed to 'triclinic'
according to '/home/saulius/struct/CIF-dictionaries/cif_core.dic'
dictionary named 'cif_core.dic' version 2.4.1 from 2010-06-29.

Automatic conversion script
Id: cif_fix_enum 1555 2011-01-17 13:19:09Z saulius 
;
_cod_original_sg_symbol_H-M P-1
_cod_original_formula_sum 'C17 H26.70 N6 Ni O8.35'
_cod_database_code 8102494
_refine_ls_r_factor_ref 0.0680

loop_
_symmetry_equiv_pos_as_xyz
'x, y, z'
'-x, -y, -z'

loop_
_atom_site_label
_atom_site_type_symbol
_atom_site_fract_x
_atom_site_fract_y
_atom_site_fract_z
_atom_site_U_iso_or_equiv
_atom_site_adp_type
_atom_site_occupancy
_atom_site_symmetry_multiplicity
_atom_site_calc_flag
_atom_site_refinement_flags
_atom_site_disorder_assembly
_atom_site_disorder_group
Ni1 Ni 0.63203(5) 0.68188(4) 0.83605(4) 0.02674(18) Uani 1 1 d . . .
C1 C 0.7796(5) 0.9066(3) 0.7845(4) 0.0348(8) Uani 1 1 d . . .
H1A H 0.8318 0.9750 0.7748 0.042 Uiso 1 1 calc R . .
C2 C 0.7109(5) 0.9428(3) 0.8901(4) 0.0347(8) Uani 1 1 d . . .
H2A H 0.7958 0.9553 0.9650 0.042 Uiso 1 1 calc R . .
C3 C 0.6218(7) 1.0440(4) 0.8921(5) 0.0483(11) Uani 1 1 d . . .
H3A H 0.6907 1.1040 0.8805 0.058 Uiso 1 1 calc R . .
H3B H 0.5954 1.0766 0.9653 0.058 Uiso 1 1 calc R . .
C4 C 0.4572(6) 0.9855(4) 0.7869(4) 0.0451(10) Uani 1 1 d . . .
H4A H 0.3556 0.9936 0.8115 0.054 Uiso 1 1 calc R . .
H4B H 0.4529 1.0167 0.7259 0.054 Uiso 1 1 calc R . .
C5 C 0.4773(5) 0.8604(3) 0.7460(3) 0.0334(8) Uani 1 1 d . . .
H5A H 0.3687 0.8052 0.7030 0.040 Uiso 1 1 calc R . .
C6 C 0.6106(5) 0.8431(3) 0.6806(3) 0.0338(8) Uani 1 1 d . . .
H6A H 0.5933 0.8825 0.6247 0.041 Uiso 1 1 calc R . .
C7 C 0.9093(5) 0.8304(4) 0.7987(4) 0.0361(8) Uani 1 1 d . . .
C8 C 0.6063(5) 0.7154(4) 0.6166(3) 0.0357(8) Uani 1 1 d . . .
C9 C 0.2660(5) 0.6801(4) 0.8434(4) 0.0362(8) Uani 1 1 d . . .
H9A H 0.2828 0.7595 0.8633 0.043 Uiso 1 1 calc R . .
C10 C 0.3085(6) 0.5072(4) 0.8019(4) 0.0420(9) Uani 1 1 d . . .
H10A H 0.3618 0.4444 0.7876 0.050 Uiso 1 1 calc R . .
C11 C 0.1423(6) 0.5018(4) 0.7965(5) 0.0481(11) Uani 1 1 d . . .
H11A H 0.0615 0.4362 0.7785 0.058 Uiso 1 1 calc R . .
C12 C 0.6599(6) 0.4380(4) 0.7062(4) 0.0437(10) Uani 1 1 d . . .
H12A H 0.6169 0.4453 0.6342 0.052 Uiso 1 1 calc R . .
C13 C 0.7537(7) 0.3622(4) 0.8353(6) 0.0561(13) Uani 1 1 d . . .
H13A H 0.7880 0.3105 0.8704 0.067 Uiso 1 1 calc R . .
C14 C 0.7542(6) 0.4743(4) 0.8904(5) 0.0464(10) Uani 1 1 d . . .
H14A H 0.7887 0.5135 0.9714 0.056 Uiso 1 1 calc R . .
C15 C 0.6501(6) 0.7372(4) 1.0943(4) 0.0388(9) Uani 1 1 d . . .
H15A H 0.5342 0.7077 1.0752 0.047 Uiso 1 1 calc R . .
C16 C 0.8962(6) 0.7900(5) 1.0821(4) 0.0494(11) Uani 1 1 d . . .
H16A H 0.9841 0.8038 1.0516 0.059 Uiso 1 1 calc R . .
C17 C 0.9130(7) 0.8172(5) 1.1977(4) 0.0526(12) Uani 1 1 d . . .
H17A H 1.0124 0.8524 1.2604 0.063 Uiso 1 1 calc R . .
O1 O 1.0480(5) 0.8526(4) 0.7812(5) 0.0683(12) Uani 1 1 d . . .
O1W O 0.6764(4) 0.0867(2) 0.5553(2) 0.0340(6) Uani 1 1 d . . .
H1WA H 0.7244 0.1394 0.5385 0.041 Uiso 1 1 d R . .
H1WB H 0.5715 0.0900 0.5440 0.041 Uiso 1 1 d R . .
O2 O 0.8698(4) 0.7478(3) 0.8301(3) 0.0367(6) Uani 1 1 d . . .
O2W O 0.7259(7) 0.8363(4) 0.4250(4) 0.0730(12) Uani 1 1 d . . .
H2WA H 0.7474 0.7972 0.3629 0.088 Uiso 1 1 d R . .
H2WB H 0.6338 0.8593 0.4049 0.088 Uiso 1 1 d R . .
O3 O 0.6558(5) 0.6886(3) 0.5275(3) 0.0530(8) Uani 1 1 d . . .
O3W O 0.9214(16) 0.5605(9) 0.5122(6) 0.113(4) Uani 0.62 1 d P A 1
H3WA H 0.8903 0.6183 0.5537 0.135 Uiso 0.62 1 d PR A 1
H3WB H 1.0252 0.5631 0.5466 0.135 Uiso 0.62 1 d PR A 1
O3W' O 1.1225(15) 0.5539(12) 0.5337(7) 0.080(5) Uani 0.38 1 d P B 2
H4WA H 1.2049 0.5872 0.5195 0.096 Uiso 0.38 1 d PR B 2
H4WB H 1.0424 0.5912 0.5279 0.096 Uiso 0.38 1 d PR B 2
O4 O 0.5522(4) 0.6429(2) 0.6552(3) 0.0421(7) Uani 1 1 d . . .
O4W O 1.0625(11) 0.8876(15) 0.5731(8) 0.090(5) Uani 0.35 1 d P . .
H5WA H 1.0746 0.9438 0.6366 0.108 Uiso 0.35 1 d PR . .
H5WB H 1.1230 0.8410 0.5893 0.108 Uiso 0.35 1 d PR . .
O5 O 0.5662(3) 0.8488(2) 0.8560(2) 0.0301(5) Uani 1 1 d . . .
N1 N 0.1169(4) 0.6130(3) 0.8229(3) 0.0415(8) Uani 1 1 d . . .
H1B H 0.0224 0.6351 0.8257 0.050 Uiso 1 1 calc R . .
N2 N 0.3871(4) 0.6198(3) 0.8318(3) 0.0322(7) Uani 1 1 d . . .
N3 N 0.6931(6) 0.3399(3) 0.7188(4) 0.0536(10) Uani 1 1 d . . .
H3C H 0.6786 0.2746 0.6630 0.064 Uiso 1 1 calc R . .
N4 N 0.6957(4) 0.5221(3) 0.8080(3) 0.0331(7) Uani 1 1 d . . .
N5 N 0.7558(5) 0.7829(3) 1.2036(3) 0.0432(8) Uani 1 1 d . . .
H5B H 0.7291 0.7895 1.2666 0.052 Uiso 1 1 calc R . .
N6 N 0.7296(4) 0.7388(3) 1.0167(3) 0.0322(7) Uani 1 1 d . . .

loop_
_atom_site_aniso_label
_atom_site_aniso_U_11
_atom_site_aniso_U_22
_atom_site_aniso_U_33
_atom_site_aniso_U_23
_atom_site_aniso_U_13
_atom_site_aniso_U_12
Ni1 0.0251(3) 0.0270(3) 0.0285(3) 0.01009(19) 0.00865(18) 0.00636(18)
C1 0.0350(19) 0.0279(18) 0.044(2) 0.0144(16) 0.0144(16) 0.0045(15)
C2 0.0341(19) 0.0270(18) 0.0355(19) 0.0062(15) 0.0071(15) 0.0011(15)
C3 0.055(3) 0.0258(19) 0.058(3) 0.0072(18) 0.020(2) 0.0075(18)
C4 0.051(3) 0.037(2) 0.055(3) 0.0193(19) 0.021(2) 0.0223(19)
C5 0.0319(18) 0.0310(18) 0.0349(19) 0.0113(15) 0.0063(15) 0.0095(15)
C6 0.039(2) 0.0324(19) 0.0323(18) 0.0144(15) 0.0105(15) 0.0110(16)
C7 0.0303(18) 0.037(2) 0.043(2) 0.0172(17) 0.0127(16) 0.0054(15)
C8 0.041(2) 0.036(2) 0.0252(17) 0.0084(15) 0.0041(15) 0.0127(16)
C9 0.0292(18) 0.036(2) 0.040(2) 0.0102(16) 0.0111(16) 0.0068(15)
C10 0.035(2) 0.034(2) 0.060(3) 0.0196(19) 0.0172(19) 0.0069(16)
C11 0.033(2) 0.044(2) 0.067(3) 0.022(2) 0.016(2) 0.0003(18)
C12 0.044(2) 0.035(2) 0.048(2) 0.0104(18) 0.0138(19) 0.0092(18)
C13 0.061(3) 0.045(3) 0.083(4) 0.040(3) 0.033(3) 0.023(2)
C14 0.052(3) 0.049(3) 0.053(3) 0.029(2) 0.022(2) 0.021(2)
C15 0.040(2) 0.041(2) 0.038(2) 0.0152(17) 0.0149(17) 0.0101(17)
C16 0.034(2) 0.069(3) 0.038(2) 0.019(2) 0.0049(17) -0.002(2)
C17 0.048(3) 0.060(3) 0.035(2) 0.015(2) -0.0029(19) 0.000(2)
O1 0.0394(18) 0.078(3) 0.123(4) 0.067(3) 0.042(2) 0.0216(18)
O1W 0.0347(14) 0.0350(14) 0.0248(12) 0.0026(10) 0.0029(10) 0.0193(11)
O2 0.0322(14) 0.0413(15) 0.0468(16) 0.0227(13) 0.0187(12) 0.0119(12)
O2W 0.102(3) 0.080(3) 0.053(2) 0.029(2) 0.042(2) 0.027(3)
O3 0.075(2) 0.0493(19) 0.0401(17) 0.0137(14) 0.0284(17) 0.0200(17)
O3W 0.216(11) 0.142(8) 0.047(4) 0.055(5) 0.078(6) 0.155(9)
O3W' 0.072(7) 0.110(9) 0.017(3) 0.012(4) -0.008(4) -0.067(7)
O4 0.0608(19) 0.0293(14) 0.0329(14) 0.0095(11) 0.0119(13) 0.0084(13)
O4W 0.020(4) 0.211(16) 0.031(5) 0.060(7) -0.006(3) -0.026(6)
O5 0.0298(13) 0.0268(12) 0.0312(13) 0.0087(10) 0.0080(10) 0.0054(10)
N1 0.0282(16) 0.050(2) 0.047(2) 0.0167(17) 0.0137(15) 0.0092(15)
N2 0.0263(15) 0.0316(16) 0.0386(17) 0.0133(13) 0.0092(13) 0.0061(12)
N3 0.058(2) 0.0280(18) 0.071(3) 0.0100(18) 0.024(2) 0.0097(17)
N4 0.0315(16) 0.0318(16) 0.0396(17) 0.0145(13) 0.0136(13) 0.0098(13)
N5 0.060(2) 0.043(2) 0.0308(17) 0.0161(15) 0.0165(16) 0.0161(17)
N6 0.0301(15) 0.0358(17) 0.0301(15) 0.0124(13) 0.0082(12) 0.0064(13)

loop_
_atom_type_symbol
_atom_type_description
_atom_type_scat_dispersion_real
_atom_type_scat_dispersion_imag
_atom_type_scat_source
C C 0.0033 0.0016 'International Tables Vol C Tables 4.2.6.8 and 6.1.1.4'
H H 0.0000 0.0000 'International Tables Vol C Tables 4.2.6.8 and 6.1.1.4'
N N 0.0061 0.0033 'International Tables Vol C Tables 4.2.6.8 and 6.1.1.4'
O O 0.0106 0.0060 'International Tables Vol C Tables 4.2.6.8 and 6.1.1.4'
Ni Ni 0.3393 1.1124 'International Tables Vol C Tables 4.2.6.8 and 6.1.1.4'

loop_
_geom_angle_atom_site_label_1
_geom_angle_atom_site_label_2
_geom_angle_atom_site_label_3
_geom_angle
_geom_angle_site_symmetry_1
_geom_angle_site_symmetry_3
_geom_angle_publ_flag
N4 Ni1 N6 94.34(13) . . ?
N4 Ni1 N2 92.05(13) . . ?
N6 Ni1 N2 94.32(13) . . ?
N4 Ni1 O2 90.16(12) . . ?
N6 Ni1 O2 89.08(12) . . ?
N2 Ni1 O2 175.78(12) . . ?
N4 Ni1 O4 89.93(13) . . ?
N6 Ni1 O4 172.93(13) . . ?
N2 Ni1 O4 91.15(13) . . ?
O2 Ni1 O4 85.26(13) . . ?
N4 Ni1 O5 176.82(11) . . ?
N6 Ni1 O5 88.49(12) . . ?
N2 Ni1 O5 89.19(12) . . ?
O2 Ni1 O5 88.42(11) . . ?
O4 Ni1 O5 87.11(11) . . ?
C7 C1 C2 111.3(3) . . ?
C7 C1 C6 114.0(3) . . ?
C2 C1 C6 101.4(3) . . ?
C7 C1 H1A 110.0 . . ?
C2 C1 H1A 110.0 . . ?
C6 C1 H1A 110.0 . . ?
O5 C2 C3 101.5(3) . . ?
O5 C2 C1 102.4(3) . . ?
C3 C2 C1 110.6(4) . . ?
O5 C2 H2A 113.7 . . ?
C3 C2 H2A 113.7 . . ?
C1 C2 H2A 113.7 . . ?
C2 C3 C4 101.7(3) . . ?
C2 C3 H3A 111.4 . . ?
C4 C3 H3A 111.4 . . ?
C2 C3 H3B 111.4 . . ?
C4 C3 H3B 111.4 . . ?
H3A C3 H3B 109.3 . . ?
C5 C4 C3 101.6(3) . . ?
C5 C4 H4A 111.5 . . ?
C3 C4 H4A 111.5 . . ?
C5 C4 H4B 111.5 . . ?
C3 C4 H4B 111.5 . . ?
H4A C4 H4B 109.3 . . ?
O5 C5 C4 102.6(3) . . ?
O5 C5 C6 101.7(3) . . ?
C4 C5 C6 111.2(3) . . ?
O5 C5 H5A 113.4 . . ?
C4 C5 H5A 113.4 . . ?
C6 C5 H5A 113.4 . . ?
C5 C6 C8 112.1(3) . . ?
C5 C6 C1 101.0(3) . . ?
C8 C6 C1 113.4(3) . . ?
C5 C6 H6A 110.0 . . ?
C8 C6 H6A 110.0 . . ?
C1 C6 H6A 110.0 . . ?
O1 C7 O2 123.4(4) . . ?
O1 C7 C1 119.2(4) . . ?
O2 C7 C1 117.4(3) . . ?
O3 C8 O4 123.4(4) . . ?
O3 C8 C6 117.7(4) . . ?
O4 C8 C6 118.9(3) . . ?
N2 C9 N1 111.7(4) . . ?
N2 C9 H9A 124.1 . . ?
N1 C9 H9A 124.1 . . ?
C11 C10 N2 109.8(4) . . ?
C11 C10 H10A 125.1 . . ?
N2 C10 H10A 125.1 . . ?
C10 C11 N1 106.1(4) . . ?
C10 C11 H11A 126.9 . . ?
N1 C11 H11A 126.9 . . ?
N4 C12 N3 111.4(4) . . ?
N4 C12 H12A 124.3 . . ?
N3 C12 H12A 124.3 . . ?
C14 C13 N3 106.3(4) . . ?
C14 C13 H13A 126.9 . . ?
N3 C13 H13A 126.9 . . ?
C13 C14 N4 109.4(5) . . ?
C13 C14 H14A 125.3 . . ?
N4 C14 H14A 125.3 . . ?
N6 C15 N5 111.8(4) . . ?
N6 C15 H15A 124.1 . . ?
N5 C15 H15A 124.1 . . ?
C17 C16 N6 109.6(4) . . ?
C17 C16 H16A 125.2 . . ?
N6 C16 H16A 125.2 . . ?
N5 C17 C16 106.1(4) . . ?
N5 C17 H17A 126.9 . . ?
C16 C17 H17A 126.9 . . ?
H1WA O1W H1WB 108.3 . . ?
C7 O2 Ni1 128.2(3) . . ?
H2WA O2W H2WB 108.2 . . ?
H3WA O3W H3WB 108.1 . . ?
H3WA O3W H4WB 101.7 . . ?
H3WB O3W H4WB 31.5 . . ?
H3WB O3W' H4WA 141.8 . . ?
H3WB O3W' H4WB 34.6 . . ?
H4WA O3W' H4WB 108.2 . . ?
C8 O4 Ni1 118.3(3) . . ?
H5WA O4W H5WB 108.3 . . ?
C2 O5 C5 95.8(3) . . ?
C2 O5 Ni1 114.9(2) . . ?
C5 O5 Ni1 114.8(2) . . ?
C9 N1 C11 107.2(4) . . ?
C9 N1 H1B 126.4 . . ?
C11 N1 H1B 126.4 . . ?
C9 N2 C10 105.2(3) . . ?
C9 N2 Ni1 126.1(3) . . ?
C10 N2 Ni1 128.3(3) . . ?
C12 N3 C13 107.6(4) . . ?
C12 N3 H3C 126.2 . . ?
C13 N3 H3C 126.2 . . ?
C12 N4 C14 105.3(4) . . ?
C12 N4 Ni1 125.9(3) . . ?
C14 N4 Ni1 127.8(3) . . ?
C15 N5 C17 107.6(4) . . ?
C15 N5 H5B 126.2 . . ?
C17 N5 H5B 126.2 . . ?
C15 N6 C16 104.9(4) . . ?
C15 N6 Ni1 129.1(3) . . ?
C16 N6 Ni1 126.0(3) . . ?

loop_
_geom_bond_atom_site_label_1
_geom_bond_atom_site_label_2
_geom_bond_distance
_geom_bond_site_symmetry_2
_geom_bond_publ_flag
Ni1 N4 2.064(3) . ?
Ni1 N6 2.064(3) . ?
Ni1 N2 2.074(3) . ?
Ni1 O2 2.082(3) . ?
Ni1 O4 2.085(3) . ?
Ni1 O5 2.168(3) . ?
C1 C7 1.523(6) . ?
C1 C2 1.532(6) . ?
C1 C6 1.572(6) . ?
C1 H1A 0.9800 . ?
C2 O5 1.458(5) . ?
C2 C3 1.528(6) . ?
C2 H2A 0.9800 . ?
C3 C4 1.549(7) . ?
C3 H3A 0.9700 . ?
C3 H3B 0.9700 . ?
C4 C5 1.523(5) . ?
C4 H4A 0.9700 . ?
C4 H4B 0.9700 . ?
C5 O5 1.463(5) . ?
C5 C6 1.527(6) . ?
C5 H5A 0.9800 . ?
C6 C8 1.530(5) . ?
C6 H6A 0.9800 . ?
C7 O1 1.242(5) . ?
C7 O2 1.268(5) . ?
C8 O3 1.249(5) . ?
C8 O4 1.261(5) . ?
C9 N2 1.322(5) . ?
C9 N1 1.334(5) . ?
C9 H9A 0.9300 . ?
C10 C11 1.350(6) . ?
C10 N2 1.377(5) . ?
C10 H10A 0.9300 . ?
C11 N1 1.374(6) . ?
C11 H11A 0.9300 . ?
C12 N4 1.306(6) . ?
C12 N3 1.339(6) . ?
C12 H12A 0.9300 . ?
C13 C14 1.347(7) . ?
C13 N3 1.353(8) . ?
C13 H13A 0.9300 . ?
C14 N4 1.379(6) . ?
C14 H14A 0.9300 . ?
C15 N6 1.316(5) . ?
C15 N5 1.330(6) . ?
C15 H15A 0.9300 . ?
C16 C17 1.355(7) . ?
C16 N6 1.374(5) . ?
C16 H16A 0.9300 . ?
C17 N5 1.354(7) . ?
C17 H17A 0.9300 . ?
O1W H1WA 0.8496 . ?
O1W H1WB 0.8497 . ?
O2W H2WA 0.8499 . ?
O2W H2WB 0.8500 . ?
O3W H3WA 0.8501 . ?
O3W H3WB 0.8500 . ?
O3W H4WB 0.9789 . ?
O3W' H3WB 0.8709 . ?
O3W' H4WA 0.8502 . ?
O3W' H4WB 0.8502 . ?
O4W H5WA 0.8501 . ?
O4W H5WB 0.8497 . ?
N1 H1B 0.8600 . ?
N3 H3C 0.8600 . ?
N5 H5B 0.8600 . ?

loop_
_geom_hbond_atom_site_label_D
_geom_hbond_atom_site_label_H
_geom_hbond_atom_site_label_A
_geom_hbond_distance_DH
_geom_hbond_distance_HA
_geom_hbond_distance_DA
_geom_hbond_angle_DHA
_geom_hbond_site_symmetry_A
O1W H1WA O4W 0.85 2.50 3.060(9) 124.0 2_766
O1W H1WB O1W 0.85 2.58 3.136(6) 124.5 2_656
N1 H1B O2 0.86 1.98 2.781(5) 153.5 1_455
N3 H3C O1W 0.86 2.30 3.133(5) 164.5 .
N5 H5B O2W 0.86 1.90 2.739(5) 164.1 1_556

loop_
_geom_torsion_atom_site_label_1
_geom_torsion_atom_site_label_2
_geom_torsion_atom_site_label_3
_geom_torsion_atom_site_label_4
_geom_torsion
_geom_torsion_site_symmetry_1
_geom_torsion_site_symmetry_2
_geom_torsion_site_symmetry_3
_geom_torsion_site_symmetry_4
_geom_torsion_publ_flag
C7 C1 C2 O5 -88.3(4) . . . . ?
C6 C1 C2 O5 33.2(3) . . . . ?
C7 C1 C2 C3 164.1(3) . . . . ?
C6 C1 C2 C3 -74.3(4) . . . . ?
O5 C2 C3 C4 -36.8(4) . . . . ?
C1 C2 C3 C4 71.3(4) . . . . ?
C2 C3 C4 C5 2.1(5) . . . . ?
C3 C4 C5 O5 33.2(4) . . . . ?
C3 C4 C5 C6 -74.8(4) . . . . ?
O5 C5 C6 C8 83.5(4) . . . . ?
C4 C5 C6 C8 -167.9(3) . . . . ?
O5 C5 C6 C1 -37.5(3) . . . . ?
C4 C5 C6 C1 71.1(4) . . . . ?
C7 C1 C6 C5 122.3(3) . . . . ?
C2 C1 C6 C5 2.6(4) . . . . ?
C7 C1 C6 C8 2.2(5) . . . . ?
C2 C1 C6 C8 -117.4(4) . . . . ?
C2 C1 C7 O1 -131.6(5) . . . . ?
C6 C1 C7 O1 114.5(5) . . . . ?
C2 C1 C7 O2 47.4(5) . . . . ?
C6 C1 C7 O2 -66.6(5) . . . . ?
C5 C6 C8 O3 152.9(4) . . . . ?
C1 C6 C8 O3 -93.6(4) . . . . ?
C5 C6 C8 O4 -26.5(5) . . . . ?
C1 C6 C8 O4 87.1(5) . . . . ?
N2 C10 C11 N1 0.3(6) . . . . ?
N3 C13 C14 N4 -0.7(6) . . . . ?
N6 C16 C17 N5 -0.1(6) . . . . ?
O1 C7 O2 Ni1 -168.8(4) . . . . ?
C1 C7 O2 Ni1 12.4(6) . . . . ?
N4 Ni1 O2 C7 151.7(4) . . . . ?
N6 Ni1 O2 C7 -114.0(4) . . . . ?
O4 Ni1 O2 C7 61.8(4) . . . . ?
O5 Ni1 O2 C7 -25.5(4) . . . . ?
O3 C8 O4 Ni1 137.2(4) . . . . ?
C6 C8 O4 Ni1 -43.5(5) . . . . ?
N4 Ni1 O4 C8 -130.6(3) . . . . ?
N2 Ni1 O4 C8 137.4(3) . . . . ?
O2 Ni1 O4 C8 -40.4(3) . . . . ?
O5 Ni1 O4 C8 48.3(3) . . . . ?
C3 C2 O5 C5 57.4(3) . . . . ?
C1 C2 O5 C5 -56.9(3) . . . . ?
C3 C2 O5 Ni1 178.2(3) . . . . ?
C1 C2 O5 Ni1 63.8(3) . . . . ?
C4 C5 O5 C2 -56.4(3) . . . . ?
C6 C5 O5 C2 58.7(3) . . . . ?
C4 C5 O5 Ni1 -177.2(2) . . . . ?
C6 C5 O5 Ni1 -62.1(3) . . . . ?
N6 Ni1 O5 C2 72.8(2) . . . . ?
N2 Ni1 O5 C2 167.2(2) . . . . ?
O2 Ni1 O5 C2 -16.3(2) . . . . ?
O4 Ni1 O5 C2 -101.6(2) . . . . ?
N6 Ni1 O5 C5 -177.6(2) . . . . ?
N2 Ni1 O5 C5 -83.2(2) . . . . ?
O2 Ni1 O5 C5 93.3(2) . . . . ?
O4 Ni1 O5 C5 8.0(2) . . . . ?
N2 C9 N1 C11 0.1(5) . . . . ?
C10 C11 N1 C9 -0.3(5) . . . . ?
N1 C9 N2 C10 0.1(5) . . . . ?
N1 C9 N2 Ni1 172.6(3) . . . . ?
C11 C10 N2 C9 -0.3(5) . . . . ?
C11 C10 N2 Ni1 -172.5(3) . . . . ?
N4 Ni1 N2 C9 -179.1(3) . . . . ?
N6 Ni1 N2 C9 86.4(3) . . . . ?
O4 Ni1 N2 C9 -89.1(3) . . . . ?
O5 Ni1 N2 C9 -2.0(3) . . . . ?
N4 Ni1 N2 C10 -8.3(4) . . . . ?
N6 Ni1 N2 C10 -102.8(4) . . . . ?
O4 Ni1 N2 C10 81.7(4) . . . . ?
O5 Ni1 N2 C10 168.8(4) . . . . ?
N4 C12 N3 C13 0.0(6) . . . . ?
C14 C13 N3 C12 0.4(6) . . . . ?
N3 C12 N4 C14 -0.4(5) . . . . ?
N3 C12 N4 Ni1 -169.8(3) . . . . ?
C13 C14 N4 C12 0.7(5) . . . . ?
C13 C14 N4 Ni1 169.7(3) . . . . ?
N6 Ni1 N4 C12 176.7(4) . . . . ?
N2 Ni1 N4 C12 82.2(4) . . . . ?
O2 Ni1 N4 C12 -94.2(4) . . . . ?
O4 Ni1 N4 C12 -8.9(4) . . . . ?
N6 Ni1 N4 C14 9.8(4) . . . . ?
N2 Ni1 N4 C14 -84.7(4) . . . . ?
O2 Ni1 N4 C14 98.9(4) . . . . ?
O4 Ni1 N4 C14 -175.9(4) . . . . ?
N6 C15 N5 C17 0.4(5) . . . . ?
C16 C17 N5 C15 -0.2(6) . . . . ?
N5 C15 N6 C16 -0.5(5) . . . . ?
N5 C15 N6 Ni1 -179.3(3) . . . . ?
C17 C16 N6 C15 0.4(6) . . . . ?
C17 C16 N6 Ni1 179.2(3) . . . . ?
N4 Ni1 N6 C15 -95.3(4) . . . . ?
N2 Ni1 N6 C15 -2.9(4) . . . . ?
O2 Ni1 N6 C15 174.6(4) . . . . ?
O5 Ni1 N6 C15 86.1(4) . . . . ?
N4 Ni1 N6 C16 86.2(4) . . . . ?
N2 Ni1 N6 C16 178.6(4) . . . . ?
O2 Ni1 N6 C16 -3.9(4) . . . . ?
O5 Ni1 N6 C16 -92.4(4) . . . . ?
